data_7704804
loop_
_publ_author_name
'Arici, M\"ursel'
'Alp Arici, Tu\(gba'
'Demiral, Hakan'
'Ta\,s, Murat'
'Ye\,silel, Okan Zafer'

_publ_section_title
;
 A porous Zn(ii)-coordination polymer based on a tetracarboxylic acid
 exhibiting selective CO<sub>2</sub> adsorption and iodine uptake.
;
_journal_issue 31
_journal_name_full 'Dalton transactions (Cambridge, England : 2003)'
_journal_page_first 10824
_journal_page_last 10831
_journal_paper_doi 10.1039/d0dt01875a
_journal_volume 49
_journal_year 2020
_chemical_formula_moiety '0.25(C120 H104 N24 O32 Zn8), 0.5(C6 H14 N2 O2)'
_chemical_formula_sum 'C33 H33 N7 O9 Zn2'
_chemical_formula_weight 802.40
_space_group_crystal_system monoclinic
_space_group_IT_number 15
_space_group_name_Hall '-C 2yc'
_space_group_name_H-M_alt 'C 1 2/c 1'
_atom_sites_solution_hydrogens geom
_audit_creation_date 2020-03-28
_audit_creation_method
;
Olex2 1.2
(compiled 2018.05.29 svn.r3508 for OlexSys, GUI svn.r5506)
;
_audit_update_record
;
2020-05-23 deposited with the CCDC.	2020-07-08 downloaded from the CCDC.
;
_cell_angle_alpha 90
_cell_angle_beta 119.4800(10)
_cell_angle_gamma 90
_cell_formula_units_Z 4
_cell_length_a 27.5755(3)
_cell_length_b 9.94920(10)
_cell_length_c 15.42700(10)
_cell_measurement_reflns_used 6986
_cell_measurement_temperature 293(2)
_cell_measurement_theta_max 31.83
_cell_measurement_theta_min 2.22
_cell_volume 3684.47(7)
_computing_cell_refinement 'Bruker SAINT'
_computing_data_collection 'Bruker APEX2'
_computing_data_reduction 'Bruker SAINT'
_computing_molecular_graphics 'Olex2 (Dolomanov et al., 2009)'
_computing_publication_material 'Olex2 (Dolomanov et al., 2009)'
_computing_structure_refinement 'ShelXL (Sheldrick, 2015)'
_computing_structure_solution
;
Superflip (Palatinus & Chapuis, 2007;Palatinus & van der Lee, 2008;
Palatinus et al., 2012)
;
_diffrn_ambient_temperature 293(2)
_diffrn_measured_fraction_theta_full 0.999
_diffrn_measured_fraction_theta_max 0.988
_diffrn_measurement_device_type 'Bruker APEX-II CCD'
_diffrn_measurement_method '\f and \w scans'
_diffrn_radiation_type MoK\a
_diffrn_radiation_wavelength 0.71073
_diffrn_reflns_av_R_equivalents 0.0381
_diffrn_reflns_av_unetI/netI 0.0430
_diffrn_reflns_Laue_measured_fraction_full 0.999
_diffrn_reflns_Laue_measured_fraction_max 0.988
_diffrn_reflns_limit_h_max 42
_diffrn_reflns_limit_h_min -41
_diffrn_reflns_limit_k_max 14
_diffrn_reflns_limit_k_min -15
_diffrn_reflns_limit_l_max 23
_diffrn_reflns_limit_l_min -22
_diffrn_reflns_number 27436
_diffrn_reflns_point_group_measured_fraction_full 0.999
_diffrn_reflns_point_group_measured_fraction_max 0.988
_diffrn_reflns_theta_full 26.000
_diffrn_reflns_theta_max 33.281
_diffrn_reflns_theta_min 2.216
_exptl_absorpt_coefficient_mu 1.362
_exptl_absorpt_correction_type none
_exptl_crystal_colour yellow
_exptl_crystal_colour_primary yellow
_exptl_crystal_density_diffrn 1.447
_exptl_crystal_description PRISM
_exptl_crystal_F_000 1648
_exptl_crystal_size_max 0.26
_exptl_crystal_size_mid 0.09
_exptl_crystal_size_min 0.06
_refine_diff_density_max 0.662
_refine_diff_density_min -0.502
_refine_diff_density_rms 0.087
_refine_ls_extinction_method none
_refine_ls_goodness_of_fit_ref 1.093
_refine_ls_hydrogen_treatment constr
_refine_ls_matrix_type full
_refine_ls_number_parameters 264
_refine_ls_number_reflns 7031
_refine_ls_number_restraints 9
_refine_ls_restrained_S_all 1.098
_refine_ls_R_factor_all 0.0635
_refine_ls_R_factor_gt 0.0423
_refine_ls_shift/su_max 0.001
_refine_ls_shift/su_mean 0.000
_refine_ls_structure_factor_coef Fsqd
_refine_ls_weighting_details 'w=1/[\s^2^(Fo^2^)+(0.0638P)^2^] where P=(Fo^2^+2Fc^2^)/3'
_refine_ls_weighting_scheme calc
_refine_ls_wR_factor_gt 0.1119
_refine_ls_wR_factor_ref 0.1192
_reflns_Friedel_coverage 0.000
_reflns_number_gt 5228
_reflns_number_total 7031
_reflns_threshold_expression 'I > 2\s(I)'
_cod_data_source_file d0dt01875a2.cif
_cod_data_source_block ma1508_0m_a
_cod_depositor_comments 'Adding full bibliography for 7704804--7704806.cif.'
_cod_database_code 7704804
_shelx_shelxl_version_number 2014/7
_shelx_space_group_comment
;
The symmetry employed for this shelxl refinement is uniquely defined
by the following loop, which should always be used as a source of
symmetry information in preference to the above space-group names.
They are only intended as comments.
;
_olex2_refinement_description
;
1. Fixed Uiso
 At 1.2 times of:
  All C(H) groups, All C(H,H) groups
 At 1.5 times of:
  All C(H,H,H) groups
2. Restrained distances
 N4-C17
 1.382 with sigma of 0.02
 N4-C16
 1.362 with sigma of 0.02
 N4-C18
 1.368 with sigma of 0.02
 C18-O5
 1.254 with sigma of 0.02
 C17-C18
 2.472 with sigma of 0.02
 C16-C18
 2.517 with sigma of 0.02
 C17-O5
 2.862 with sigma of 0.02
 C16-O5
 3.601 with sigma of 0.02
 N4-O5
 2.281 with sigma of 0.02
3. Uiso/Uaniso restraints and constraints
Uanis(C12) = Uanis(C9) = Uanis(C10) = Uanis(C12A)
Uanis(N4) = Uanis(C18) = Uanis(O5)
4. Others
 Sof(C13A)=Sof(H13D)=Sof(H13E)=Sof(H13F)=Sof(C12A)=Sof(H12C)=Sof(H12D)=1-FVAR(1)
 Sof(C12)=Sof(H12A)=Sof(H12B)=Sof(C13)=Sof(H13A)=Sof(H13B)=Sof(H13C)=FVAR(1)
 Fixed Sof: C16(0.5) H16A(0.5) H16B(0.5) H16C(0.5) C17(0.5) H17A(0.5)
 H17B(0.5) H17C(0.5) O5(0.5) N4(0.5) C18(0.5) H18(0.5) C14(0.5) H14A(0.5)
 H14B(0.5) C15(0.5) H15A(0.5) H15B(0.5) C15A(0.5) H15C(0.5) H15D(0.5) C14A(0.5)
5.a Secondary CH2 refined with riding coordinates:
 C12(H12A,H12B), C12A(H12C,H12D), C14(H14A,H14B), C15(H15A,H15B), C15A(H15C,
 H15D)
5.b Aromatic/amide H refined with riding coordinates:
 C5(H5), C7(H7), C3(H3), C10(H10), C9(H9), C18(H18)
5.c Idealised Me refined as rotating group:
 C13(H13A,H13B,H13C), C16(H16A,H16B,H16C), C17(H17A,H17B,H17C), C13A(H13D,H13E,
 H13F)
;
_olex2_submission_special_instructions 'No special instructions were received'

loop_
_space_group_symop_operation_xyz
'x, y, z'
'-x, y, -z+1/2'
'x+1/2, y+1/2, z'
'-x+1/2, y+1/2, -z+1/2'
'-x, -y, -z'
'x, -y, z-1/2'
'-x+1/2, -y+1/2, -z'
'x+1/2, -y+1/2, z-1/2'

loop_
_atom_site_label
_atom_site_type_symbol
_atom_site_fract_x
_atom_site_fract_y
_atom_site_fract_z
_atom_site_U_iso_or_equiv
_atom_site_adp_type
_atom_site_occupancy
_atom_site_site_symmetry_order
_atom_site_calc_flag
_atom_site_refinement_flags_posn
_atom_site_refinement_flags_adp
_atom_site_refinement_flags_occupancy
_atom_site_disorder_assembly
_atom_site_disorder_group
Zn1 Zn 0.70776(2) 0.13317(2) 0.96720(2) 0.01863(7) Uani 1 1 d . . . . .
O1 O 0.66941(6) 0.23347(17) 0.83537(11) 0.0406(4) Uani 1 1 d . . . . .
O4 O 0.66741(6) 0.73426(18) 0.51174(12) 0.0438(4) Uani 1 1 d . . . . .
N3 N 0.51263(6) 0.4740(2) 0.54162(12) 0.0361(4) Uani 1 1 d . . . . .
C5 C 0.60010(7) 0.5524(2) 0.54788(14) 0.0296(4) Uani 1 1 d . . . . .
H5 H 0.5804 0.6025 0.4899 0.036 Uiso 1 1 calc R . . . .
N2 N 0.60970(11) -0.2123(2) 0.88922(18) 0.0622(7) Uani 1 1 d . . . . .
N1 N 0.66132(7) -0.03213(18) 0.94569(13) 0.0332(4) Uani 1 1 d . . . . .
C6 C 0.65785(7) 0.5504(2) 0.59683(13) 0.0258(4) Uani 1 1 d . . . . .
C4 C 0.57184(7) 0.4789(2) 0.58619(13) 0.0281(4) Uani 1 1 d . . . . .
C7 C 0.68705(7) 0.4782(2) 0.68532(13) 0.0249(4) Uani 1 1 d . . . . .
H7 H 0.7258 0.4774 0.7183 0.030 Uiso 1 1 calc R . . . .
C3 C 0.60124(7) 0.4061(2) 0.67406(13) 0.0280(4) Uani 1 1 d . . . . .
H3 H 0.5822 0.3564 0.6989 0.034 Uiso 1 1 calc R . . . .
C10 C 0.60910(17) -0.1761(4) 0.9725(3) 0.0769(7) Uani 1 1 d . . . . .
H10 H 0.5902 -0.2192 1.0006 0.092 Uiso 1 1 calc R . . . .
C11 C 0.64316(14) -0.1243(3) 0.8763(2) 0.0568(8) Uani 1 1 d . . . . .
C2 C 0.65910(7) 0.4077(2) 0.72454(12) 0.0235(3) Uani 1 1 d . . . . .
C8 C 0.68869(8) 0.6267(2) 0.55544(14) 0.0276(4) Uani 1 1 d . . . . .
C9 C 0.64112(16) -0.0657(4) 1.0077(3) 0.0769(7) Uani 1 1 d . . . . .
H9 H 0.6484 -0.0195 1.0653 0.092 Uiso 1 1 calc R . . . .
C1 C 0.69091(7) 0.3372(2) 0.82303(13) 0.0249(4) Uani 1 1 d . . . . .
C12 C 0.6701(4) -0.1502(8) 0.8090(6) 0.0769(7) Uani 0.653(9) 1 d . . P A 1
H12A H 0.6418 -0.1891 0.7469 0.092 Uiso 0.653(9) 1 calc R . P A 1
H12B H 0.6801 -0.0637 0.7932 0.092 Uiso 0.653(9) 1 calc R . P A 1
O3 O 0.73334(6) 0.57601(17) 0.56873(12) 0.0392(4) Uani 1 1 d . . . . .
O2 O 0.73601(7) 0.38914(16) 0.88430(11) 0.0393(4) Uani 1 1 d . . . . .
C13 C 0.7208(4) -0.2394(7) 0.8498(8) 0.109(3) Uani 0.653(9) 1 d . . P A 1
H13A H 0.7334 -0.2463 0.8019 0.163 Uiso 0.653(9) 1 calc GR . P A 1
H13B H 0.7115 -0.3272 0.8629 0.163 Uiso 0.653(9) 1 calc GR . P A 1
H13C H 0.7499 -0.2016 0.9104 0.163 Uiso 0.653(9) 1 calc GR . P A 1
C16 C 0.4782(8) 0.1610(13) 0.6886(9) 0.181(8) Uani 0.5 1 d D . P . .
H16A H 0.4457 0.1092 0.6741 0.271 Uiso 0.5 1 calc GR . P . .
H16B H 0.4686 0.2546 0.6776 0.271 Uiso 0.5 1 calc GR . P . .
H16C H 0.5061 0.1475 0.7569 0.271 Uiso 0.5 1 calc GR . P . .
C17 C 0.5496(4) 0.0589(12) 0.6616(10) 0.166(6) Uani 0.5 1 d D . P . .
H17A H 0.5783 0.1261 0.6878 0.250 Uiso 0.5 1 calc GR . P . .
H17B H 0.5515 0.0098 0.6098 0.250 Uiso 0.5 1 calc GR . P . .
H17C H 0.5548 -0.0017 0.7139 0.250 Uiso 0.5 1 calc GR . P . .
O5 O 0.4824(5) 0.1362(12) 0.4617(9) 0.228(6) Uani 0.5 1 d D . P . .
N4 N 0.4996(6) 0.1185(14) 0.6244(13) 0.228(6) Uani 0.5 1 d D . P . .
C18 C 0.4661(7) 0.1348(18) 0.5207(12) 0.228(6) Uani 0.5 1 d D . P . .
H18 H 0.4280 0.1455 0.4959 0.274 Uiso 0.5 1 calc R . P . .
C13A C 0.6773(8) -0.198(2) 0.7730(17) 0.140(10) Uani 0.347(9) 1 d . . P A 2
H13D H 0.6583 -0.2467 0.7115 0.210 Uiso 0.347(9) 1 calc GR . P A 2
H13E H 0.6908 -0.2597 0.8278 0.210 Uiso 0.347(9) 1 calc GR . P A 2
H13F H 0.7082 -0.1498 0.7755 0.210 Uiso 0.347(9) 1 calc GR . P A 2
C12A C 0.6384(7) -0.1016(13) 0.7796(10) 0.0769(7) Uani 0.347(9) 1 d . . P A 2
H12C H 0.6485 -0.0100 0.7741 0.092 Uiso 0.347(9) 1 calc R . P A 2
H12D H 0.6005 -0.1179 0.7269 0.092 Uiso 0.347(9) 1 calc R . P A 2
C14 C 0.5942(2) -0.3520(5) 0.8348(5) 0.0483(13) Uani 0.5 1 d . . P B 1
H14A H 0.6019 -0.3518 0.7798 0.058 Uiso 0.5 1 calc R . P B 1
H14B H 0.6158 -0.4231 0.8806 0.058 Uiso 0.5 1 calc R . P B 1
C15 C 0.5334(2) -0.3733(5) 0.7972(5) 0.0511(14) Uani 0.5 1 d . . P B 1
H15A H 0.5290 -0.3165 0.8439 0.061 Uiso 0.5 1 calc R . P B 1
H15B H 0.5349 -0.4636 0.8221 0.061 Uiso 0.5 1 calc R . P B 1
C15A C 0.5035(3) -0.2662(5) 0.7760(4) 0.0506(16) Uani 0.5 1 d . . P B 2
H15C H 0.5047 -0.1700 0.7671 0.061 Uiso 0.5 1 calc R . P B 2
H15D H 0.4997 -0.2750 0.8350 0.061 Uiso 0.5 1 calc R . P B 2
C14A C 0.5656(3) -0.3032(6) 0.8186(5) 0.0582(16) Uani 0.5 1 d . . P B 2

loop_
_atom_site_aniso_label
_atom_site_aniso_U_11
_atom_site_aniso_U_22
_atom_site_aniso_U_33
_atom_site_aniso_U_23
_atom_site_aniso_U_13
_atom_site_aniso_U_12
Zn1 0.01503(10) 0.02136(11) 0.01753(10) 0.00021(7) 0.00650(7) 0.00049(7)
O1 0.0297(7) 0.0507(10) 0.0295(7) 0.0196(7) 0.0053(6) -0.0041(7)
O4 0.0258(7) 0.0515(10) 0.0526(10) 0.0265(8) 0.0180(7) -0.0009(7)
N3 0.0145(7) 0.0584(12) 0.0292(8) 0.0191(8) 0.0059(6) -0.0019(7)
C5 0.0152(7) 0.0450(12) 0.0232(8) 0.0143(8) 0.0053(6) -0.0013(7)
N2 0.0761(17) 0.0470(13) 0.0550(13) -0.0084(11) 0.0258(12) -0.0377(12)
N1 0.0328(8) 0.0300(9) 0.0367(9) -0.0022(7) 0.0170(7) -0.0078(7)
C6 0.0164(7) 0.0386(10) 0.0211(8) 0.0055(7) 0.0083(6) -0.0040(7)
C4 0.0140(7) 0.0436(11) 0.0227(8) 0.0115(8) 0.0060(6) -0.0002(7)
C7 0.0133(7) 0.0353(10) 0.0212(8) 0.0053(7) 0.0046(6) -0.0013(7)
C3 0.0165(7) 0.0421(11) 0.0234(8) 0.0117(8) 0.0084(6) -0.0017(7)
C10 0.1014(17) 0.0720(15) 0.0857(16) -0.0274(12) 0.0680(15) -0.0480(14)
C11 0.078(2) 0.0463(16) 0.0400(13) -0.0119(11) 0.0242(14) -0.0363(14)
C2 0.0160(7) 0.0332(9) 0.0170(7) 0.0075(7) 0.0049(6) 0.0012(7)
C8 0.0195(8) 0.0396(11) 0.0213(8) 0.0045(7) 0.0082(6) -0.0081(7)
C9 0.1014(17) 0.0720(15) 0.0857(16) -0.0274(12) 0.0680(15) -0.0480(14)
C1 0.0201(8) 0.0349(10) 0.0181(7) 0.0082(7) 0.0081(6) 0.0055(7)
C12 0.1014(17) 0.0720(15) 0.0857(16) -0.0274(12) 0.0680(15) -0.0480(14)
O3 0.0308(7) 0.0441(9) 0.0537(10) 0.0099(8) 0.0292(7) -0.0007(7)
O2 0.0317(8) 0.0486(10) 0.0206(6) 0.0085(6) -0.0003(6) -0.0071(7)
C13 0.112(6) 0.073(4) 0.174(9) -0.050(5) 0.095(6) -0.013(4)
C16 0.32(2) 0.112(9) 0.153(11) -0.038(8) 0.148(15) -0.102(12)
C17 0.069(6) 0.125(10) 0.266(17) 0.073(11) 0.053(8) 0.004(6)
O5 0.154(9) 0.163(6) 0.350(17) 0.020(9) 0.110(9) -0.031(5)
N4 0.154(9) 0.163(6) 0.350(17) 0.020(9) 0.110(9) -0.031(5)
C18 0.154(9) 0.163(6) 0.350(17) 0.020(9) 0.110(9) -0.031(5)
C13A 0.129(15) 0.157(16) 0.20(2) -0.122(17) 0.128(16) -0.062(14)
C12A 0.1014(17) 0.0720(15) 0.0857(16) -0.0274(12) 0.0680(15) -0.0480(14)
C14 0.031(2) 0.025(2) 0.076(4) -0.007(2) 0.017(2) -0.0047(19)
C15 0.039(3) 0.024(2) 0.077(4) 0.004(2) 0.019(3) 0.0032(19)
C15A 0.050(3) 0.037(2) 0.058(4) -0.005(2) 0.021(4) -0.006(3)
C14A 0.039(3) 0.035(3) 0.087(4) -0.015(3) 0.020(3) -0.015(3)

loop_
_atom_type_symbol
_atom_type_description
_atom_type_scat_dispersion_real
_atom_type_scat_dispersion_imag
_atom_type_scat_source
C C 0.0033 0.0016 'International Tables Vol C Tables 4.2.6.8 and 6.1.1.4'
H H 0.0000 0.0000 'International Tables Vol C Tables 4.2.6.8 and 6.1.1.4'
N N 0.0061 0.0033 'International Tables Vol C Tables 4.2.6.8 and 6.1.1.4'
O O 0.0106 0.0060 'International Tables Vol C Tables 4.2.6.8 and 6.1.1.4'
Zn Zn 0.2839 1.4301 'International Tables Vol C Tables 4.2.6.8 and 6.1.1.4'

loop_
_geom_angle_atom_site_label_1
_geom_angle_atom_site_label_2
_geom_angle_atom_site_label_3
_geom_angle
_geom_angle_site_symmetry_1
_geom_angle_site_symmetry_3
_geom_angle_publ_flag
O1 Zn1 Zn1 83.99(5) . 7_657 ?
O1 Zn1 O4 85.33(7) . 6_566 ?
O1 Zn1 O3 87.52(7) . 4_646 ?
O1 Zn1 O2 154.92(7) . 7_657 ?
O4 Zn1 Zn1 81.50(5) 6_566 7_657 ?
O4 Zn1 O2 86.10(7) 6_566 7_657 ?
N1 Zn1 Zn1 170.80(5) . 7_657 ?
N1 Zn1 O1 105.14(7) . . ?
N1 Zn1 O4 100.08(7) . 6_566 ?
N1 Zn1 O3 104.78(7) . 4_646 ?
N1 Zn1 O2 99.55(7) . 7_657 ?
O3 Zn1 Zn1 74.07(5) 4_646 7_657 ?
O3 Zn1 O4 155.12(7) 4_646 6_566 ?
O3 Zn1 O2 90.45(7) 4_646 7_657 ?
O2 Zn1 Zn1 71.44(5) 7_657 7_657 ?
C1 O1 Zn1 120.35(12) . . ?
C8 O4 Zn1 123.00(13) . 6_565 ?
N3 N3 C4 114.4(2) 5_666 . ?
C6 C5 H5 120.2 . . ?
C6 C5 C4 119.54(16) . . ?
C4 C5 H5 120.2 . . ?
C10 N2 C11 107.3(2) . . ?
C10 N2 C14 128.4(3) . . ?
C10 N2 C14A 118.5(4) . . ?
C11 N2 C14 121.2(3) . . ?
C11 N2 C14A 131.3(4) . . ?
C11 N1 Zn1 131.71(18) . . ?
C11 N1 C9 106.2(2) . . ?
C9 N1 Zn1 122.11(18) . . ?
C5 C6 C7 119.70(16) . . ?
C5 C6 C8 120.10(16) . . ?
C7 C6 C8 120.20(15) . . ?
C5 C4 N3 124.01(16) . . ?
C3 C4 N3 115.55(16) . . ?
C3 C4 C5 120.43(16) . . ?
C6 C7 H7 119.6 . . ?
C2 C7 C6 120.79(15) . . ?
C2 C7 H7 119.6 . . ?
C4 C3 H3 120.1 . . ?
C2 C3 C4 119.84(17) . . ?
C2 C3 H3 120.1 . . ?
N2 C10 H10 126.6 . . ?
N2 C10 C9 106.9(3) . . ?
C9 C10 H10 126.6 . . ?
N2 C11 C12 124.8(3) . . ?
N2 C11 C12A 121.9(5) . . ?
N1 C11 N2 110.2(3) . . ?
N1 C11 C12 122.8(3) . . ?
N1 C11 C12A 122.5(5) . . ?
C7 C2 C3 119.65(16) . . ?
C7 C2 C1 120.37(15) . . ?
C3 C2 C1 119.94(16) . . ?
O4 C8 C6 116.78(18) . . ?
O4 C8 O3 126.74(18) . . ?
O3 C8 C6 116.47(17) . . ?
N1 C9 H9 125.4 . . ?
C10 C9 N1 109.3(3) . . ?
C10 C9 H9 125.4 . . ?
O1 C1 C2 117.04(16) . . ?
O2 C1 O1 126.74(17) . . ?
O2 C1 C2 116.22(17) . . ?
C11 C12 H12A 107.9 . . ?
C11 C12 H12B 107.9 . . ?
H12A C12 H12B 107.2 . . ?
C13 C12 C11 117.8(6) . . ?
C13 C12 H12A 107.9 . . ?
C13 C12 H12B 107.9 . . ?
C8 O3 Zn1 134.02(14) . 4_656 ?
C1 O2 Zn1 136.61(14) . 7_657 ?
C12 C13 H13A 109.5 . . ?
C12 C13 H13B 109.5 . . ?
C12 C13 H13C 109.5 . . ?
H13A C13 H13B 109.5 . . ?
H13A C13 H13C 109.5 . . ?
H13B C13 H13C 109.5 . . ?
H16A C16 H16B 109.5 . . ?
H16A C16 H16C 109.5 . . ?
H16B C16 H16C 109.5 . . ?
N4 C16 H16A 109.5 . . ?
N4 C16 H16B 109.5 . . ?
N4 C16 H16C 109.5 . . ?
H17A C17 H17B 109.5 . . ?
H17A C17 H17C 109.5 . . ?
H17B C17 H17C 109.5 . . ?
N4 C17 H17A 109.5 . . ?
N4 C17 H17B 109.5 . . ?
N4 C17 H17C 109.5 . . ?
C17 N4 C16 121.1(16) . . ?
C17 N4 C18 119.9(13) . . ?
C18 N4 C16 119.0(14) . . ?
O5 C18 N4 125.6(16) . . ?
O5 C18 H18 117.2 . . ?
N4 C18 H18 117.2 . . ?
H13D C13A H13E 109.5 . . ?
H13D C13A H13F 109.5 . . ?
H13E C13A H13F 109.5 . . ?
C12A C13A H13D 109.5 . . ?
C12A C13A H13E 109.5 . . ?
C12A C13A H13F 109.5 . . ?
C11 C12A C13A 105.5(13) . . ?
C11 C12A H12C 110.6 . . ?
C11 C12A H12D 110.6 . . ?
C13A C12A H12C 110.6 . . ?
C13A C12A H12D 110.6 . . ?
H12C C12A H12D 108.8 . . ?
N2 C14 H14A 110.3 . . ?
N2 C14 H14B 110.3 . . ?
H14A C14 H14B 108.6 . . ?
C15 C14 N2 106.9(5) . . ?
C15 C14 H14A 110.3 . . ?
C15 C14 H14B 110.3 . . ?
C14 C15 C15 150.5(8) . 2_656 ?
C14 C15 H15A 99.0 . . ?
C14 C15 H15B 99.0 . . ?
C15 C15 H15A 99.0 2_656 . ?
C15 C15 H15B 99.0 2_656 . ?
H15A C15 H15B 103.9 . . ?
H15C C15A H15D 104.4 . . ?
C14A C15A H15C 100.7 . . ?
C14A C15A H15C 100.7 2_656 . ?
C14A C15A H15D 100.7 . . ?
C14A C15A H15D 100.7 2_656 . ?
C14A C15A C14A 144.6(4) . 2_656 ?
N2 C14A C15A 129.8(5) . 2_656 ?
N2 C14A C15A 120.3(5) . . ?
C15A C14A C15A 24.0(4) . 2_656 ?

loop_
_geom_bond_atom_site_label_1
_geom_bond_atom_site_label_2
_geom_bond_distance
_geom_bond_site_symmetry_2
_geom_bond_publ_flag
Zn1 Zn1 3.0880(4) 7_657 ?
Zn1 O1 2.0331(14) . ?
Zn1 O4 2.0500(15) 6_566 ?
Zn1 N1 2.0090(17) . ?
Zn1 O3 2.0384(14) 4_646 ?
Zn1 O2 2.0508(14) 7_657 ?
O1 C1 1.251(2) . ?
O4 Zn1 2.0500(15) 6_565 ?
O4 C8 1.247(2) . ?
N3 N3 1.234(3) 5_666 ?
N3 C4 1.427(2) . ?
C5 H5 0.9300 . ?
C5 C6 1.387(2) . ?
C5 C4 1.395(3) . ?
N2 C10 1.342(4) . ?
N2 C11 1.356(4) . ?
N2 C14 1.570(6) . ?
N2 C14A 1.476(6) . ?
N1 C11 1.308(3) . ?
N1 C9 1.365(4) . ?
C6 C7 1.395(2) . ?
C6 C8 1.497(2) . ?
C4 C3 1.392(2) . ?
C7 H7 0.9300 . ?
C7 C2 1.382(2) . ?
C3 H3 0.9300 . ?
C3 C2 1.389(2) . ?
C10 H10 0.9300 . ?
C10 C9 1.345(4) . ?
C11 C12 1.565(8) . ?
C11 C12A 1.449(11) . ?
C2 C1 1.503(2) . ?
C8 O3 1.251(2) . ?
C9 H9 0.9300 . ?
C1 O2 1.245(2) . ?
C12 H12A 0.9700 . ?
C12 H12B 0.9700 . ?
C12 C13 1.509(11) . ?
O3 Zn1 2.0382(14) 4_656 ?
O2 Zn1 2.0507(14) 7_657 ?
C13 H13A 0.9600 . ?
C13 H13B 0.9600 . ?
C13 H13C 0.9600 . ?
C16 H16A 0.9600 . ?
C16 H16B 0.9600 . ?
C16 H16C 0.9600 . ?
C16 N4 1.445(14) . ?
C17 H17A 0.9600 . ?
C17 H17B 0.9600 . ?
C17 H17C 0.9600 . ?
C17 N4 1.342(13) . ?
O5 C18 1.196(14) . ?
N4 C18 1.409(14) . ?
C18 H18 0.9300 . ?
C13A H13D 0.9600 . ?
C13A H13E 0.9600 . ?
C13A H13F 0.9600 . ?
C13A C12A 1.48(2) . ?
C12A H12C 0.9700 . ?
C12A H12D 0.9700 . ?
C14 H14A 0.9700 . ?
C14 H14B 0.9700 . ?
C14 C15 1.495(7) . ?
C15 C15 1.695(11) 2_656 ?
C15 H15A 0.9700 . ?
C15 H15B 0.9700 . ?
C15A H15C 0.9700 . ?
C15A H15D 0.9700 . ?
C15A C14A 1.549(11) . ?
C15A C14A 1.777(10) 2_656 ?
C14A C15A 1.777(10) 2_656 ?

loop_
_geom_torsion_atom_site_label_1
_geom_torsion_atom_site_label_2
_geom_torsion_atom_site_label_3
_geom_torsion_atom_site_label_4
_geom_torsion
_geom_torsion_site_symmetry_1
_geom_torsion_site_symmetry_2
_geom_torsion_site_symmetry_3
_geom_torsion_site_symmetry_4
_geom_torsion_publ_flag
Zn1 O1 C1 C2 -178.23(13) . . . . ?
Zn1 O1 C1 O2 1.3(3) . . . . ?
Zn1 O4 C8 C6 171.09(13) 6_565 . . . ?
Zn1 O4 C8 O3 -8.6(3) 6_565 . . . ?
Zn1 N1 C11 N2 -175.62(19) . . . . ?
Zn1 N1 C11 C12 20.3(6) . . . . ?
Zn1 N1 C11 C12A -21.0(10) . . . . ?
Zn1 N1 C9 C10 176.6(3) . . . . ?
O1 C1 O2 Zn1 -11.3(4) . . . 7_657 ?
O4 C8 O3 Zn1 0.9(4) . . . 4_656 ?
N3 N3 C4 C5 9.1(4) 5_666 . . . ?
N3 N3 C4 C3 -172.1(3) 5_666 . . . ?
N3 C4 C3 C2 -178.2(2) . . . . ?
C5 C6 C7 C2 0.4(3) . . . . ?
C5 C6 C8 O4 33.8(3) . . . . ?
C5 C6 C8 O3 -146.5(2) . . . . ?
C5 C4 C3 C2 0.7(3) . . . . ?
N2 C10 C9 N1 0.6(5) . . . . ?
N2 C11 C12 C13 -78.2(6) . . . . ?
N2 C11 C12A C13A -91.4(10) . . . . ?
N2 C14 C15 C15 102.3(8) . . . 2_656 ?
N1 C11 C12 C13 83.6(7) . . . . ?
N1 C11 C12A C13A 116.9(9) . . . . ?
C6 C5 C4 N3 -179.9(2) . . . . ?
C6 C5 C4 C3 1.3(3) . . . . ?
C6 C7 C2 C3 1.6(3) . . . . ?
C6 C7 C2 C1 -176.24(19) . . . . ?
C6 C8 O3 Zn1 -178.77(14) . . . 4_656 ?
C4 C5 C6 C7 -1.9(3) . . . . ?
C4 C5 C6 C8 178.8(2) . . . . ?
C4 C3 C2 C7 -2.1(3) . . . . ?
C4 C3 C2 C1 175.7(2) . . . . ?
C7 C6 C8 O4 -145.5(2) . . . . ?
C7 C6 C8 O3 34.2(3) . . . . ?
C7 C2 C1 O1 -149.7(2) . . . . ?
C7 C2 C1 O2 30.7(3) . . . . ?
C3 C2 C1 O1 32.5(3) . . . . ?
C3 C2 C1 O2 -147.1(2) . . . . ?
C10 N2 C11 N1 -2.7(4) . . . . ?
C10 N2 C11 C12 161.1(5) . . . . ?
C10 N2 C11 C12A -157.4(9) . . . . ?
C10 N2 C14 C15 65.5(6) . . . . ?
C10 N2 C14A C15A 55.4(7) . . . . ?
C10 N2 C14A C15A 82.5(7) . . . 2_656 ?
C11 N2 C10 C9 1.2(5) . . . . ?
C11 N2 C14 C15 -137.0(5) . . . . ?
C11 N2 C14A C15A -102.7(7) . . . . ?
C11 N2 C14A C15A -75.5(8) . . . 2_656 ?
C11 N1 C9 C10 -2.2(5) . . . . ?
C2 C1 O2 Zn1 168.18(16) . . . 7_657 ?
C8 C6 C7 C2 179.76(19) . . . . ?
C9 N1 C11 N2 3.0(4) . . . . ?
C9 N1 C11 C12 -161.1(5) . . . . ?
C9 N1 C11 C12A 157.6(9) . . . . ?
C16 N4 C18 O5 160.3(17) . . . . ?
C17 N4 C18 O5 -23(3) . . . . ?
C14 N2 C10 C9 161.2(4) . . . . ?
C14 N2 C11 N1 -164.4(3) . . . . ?
C14 N2 C11 C12 -0.7(7) . . . . ?
C14A N2 C10 C9 -161.7(4) . . . . ?
C14A N2 C11 N1 157.2(4) . . . . ?
C14A N2 C11 C12A 2.4(11) . . . . ?
C14A C15A C14A N2 164.5(7) 2_656 . . . ?
C14A C15A C14A C15A 44.0(7) 2_656 . . 2_656 ?
